data_4345097
loop_
_publ_author_name
'Slavney, Adam H.'
'Smaha, Rebecca W.'
'Smith, Ian C.'
'Jaffe, Adam'
'Umeyama, Daiki'
'Karunadasa, Hemamala I.'

_publ_section_title
;
 Chemical Approaches to Addressing the Instability and Toxicity of
 Lead-Halide Perovskite Absorbers.
;
_journal_issue 1
_journal_name_full 'Inorganic chemistry'
_journal_page_first 46
_journal_page_last 55
_journal_paper_doi 10.1021/acs.inorgchem.6b01336
_journal_volume 56
_journal_year 2017
_chemical_formula_moiety 'I10 Pb3, 2(C8 H11 F N), 2(C N H6)'
_chemical_formula_sum 'C18 H34 F2 I10 N4 Pb3'
_chemical_formula_weight 2235.13
_chemical_name_systematic 'bis(4-fluorophenethylammonium) bis(methylammonium) decaiodo triplumbate'
_space_group_crystal_system monoclinic
_space_group_IT_number 14
_space_group_name_Hall '-P 2ybc'
_space_group_name_H-M_alt 'P 1 21/c 1'
_symmetry_space_group_name_Hall '-P 2ybc'
_symmetry_space_group_name_H-M 'P 1 21/c 1'
_atom_sites_solution_hydrogens geom
_audit_creation_date 2016-06-01
_audit_creation_method
;
Olex2 1.2
(compiled 2016.02.19 svn.r3266 for OlexSys, GUI svn.r5155)
;
_cell_angle_alpha 90
_cell_angle_beta 95.003(4)
_cell_angle_gamma 90
_cell_formula_units_Z 2
_cell_length_a 29.0119(18)
_cell_length_b 8.6827(5)
_cell_length_c 8.7609(6)
_cell_measurement_reflns_used 7580
_cell_measurement_temperature 100
_cell_measurement_theta_max 36.922
_cell_measurement_theta_min 3.074
_cell_volume 2198.5(2)
_computing_cell_refinement 'SAINT v8.34A (Bruker, 2013)'
_computing_data_reduction 'SAINT v8.34A (Bruker, 2013)'
_computing_molecular_graphics 'Olex2 (Dolomanov et al., 2009)'
_computing_publication_material 'Olex2 (Dolomanov et al., 2009)'
_computing_structure_refinement 'ShelXL (Sheldrick, 2015)'
_diffrn_ambient_temperature 100.15
_diffrn_detector_area_resol_mean 10.42
_diffrn_measured_fraction_theta_full 0.999
_diffrn_measured_fraction_theta_max 0.999
_diffrn_measurement_device_type 'Bruker D8 with PHOTON 100 detector'
_diffrn_measurement_method '\f and \w shutterless scans'
_diffrn_radiation_monochromator 'silicon 111'
_diffrn_radiation_type synchrotron
_diffrn_radiation_wavelength 0.7749
_diffrn_reflns_av_R_equivalents 0.1772
_diffrn_reflns_av_unetI/netI 0.0909
_diffrn_reflns_Laue_measured_fraction_full 0.999
_diffrn_reflns_Laue_measured_fraction_max 0.999
_diffrn_reflns_limit_h_max 34
_diffrn_reflns_limit_h_min -34
_diffrn_reflns_limit_k_max 10
_diffrn_reflns_limit_k_min -10
_diffrn_reflns_limit_l_max 10
_diffrn_reflns_limit_l_min -10
_diffrn_reflns_number 43351
_diffrn_reflns_point_group_measured_fraction_full 0.999
_diffrn_reflns_point_group_measured_fraction_max 0.999
_diffrn_reflns_theta_full 27.706
_diffrn_reflns_theta_max 27.837
_diffrn_reflns_theta_min 2.305
_diffrn_source
;
Advanced Light Source, station 11.3.1
;
_diffrn_standards_number 0
_exptl_absorpt_coefficient_mu 22.938
_exptl_absorpt_correction_T_max 0.7473
_exptl_absorpt_correction_T_min 0.5530
_exptl_absorpt_correction_type multi-scan
_exptl_absorpt_process_details
;
SADABS-2014/5 (Bruker,2014/5) was used for absorption correction.
wR2(int) was 0.2008 before and 0.0772 after correction.
The Ratio of minimum to maximum transmission is 0.7400.
The \l/2 correction factor is Not present.
;
_exptl_crystal_colour 'clear dark red'
_exptl_crystal_colour_lustre clear
_exptl_crystal_colour_modifier dark
_exptl_crystal_colour_primary red
_exptl_crystal_density_diffrn 3.376
_exptl_crystal_description plate
_exptl_crystal_F_000 1928
_exptl_crystal_preparation 'Slow evaporation from acetonitrile/nitromethane'
_exptl_crystal_size_max 0.05
_exptl_crystal_size_mid 0.01
_exptl_crystal_size_min 0.005
_refine_diff_density_max 1.735
_refine_diff_density_min -1.122
_refine_diff_density_rms 0.301
_refine_ls_extinction_coef 0.00017(3)
_refine_ls_extinction_expression Fc^*^=kFc[1+0.001xFc^2^\l^3^/sin(2\q)]^-1/4^
_refine_ls_extinction_method 'SHELXL-2014/7 (Sheldrick 2014'
_refine_ls_goodness_of_fit_ref 0.985
_refine_ls_hydrogen_treatment constr
_refine_ls_matrix_type full
_refine_ls_number_parameters 167
_refine_ls_number_reflns 4045
_refine_ls_number_restraints 2
_refine_ls_restrained_S_all 0.985
_refine_ls_R_factor_all 0.1086
_refine_ls_R_factor_gt 0.0475
_refine_ls_shift/su_max 0.001
_refine_ls_shift/su_mean 0.000
_refine_ls_structure_factor_coef Fsqd
_refine_ls_weighting_details 'w=1/[\s^2^(Fo^2^)+(0.0367P)^2^] where P=(Fo^2^+2Fc^2^)/3'
_refine_ls_weighting_scheme calc
_refine_ls_wR_factor_gt 0.0901
_refine_ls_wR_factor_ref 0.1045
_reflns_Friedel_coverage 0.000
_reflns_number_gt 2388
_reflns_number_total 4045
_reflns_threshold_expression 'I > 2\s(I)'
_cod_data_source_file ic6b01336_si_004.cif
_cod_data_source_block g2_mon_0p83_a
_cod_database_code 4345097
_shelx_space_group_comment
;
The symmetry employed for this shelxl refinement is uniquely defined
by the following loop, which should always be used as a source of
symmetry information in preference to the above space-group names.
They are only intended as comments.
;
_olex2_refinement_description
;
1. Fixed Uiso
 At 1.2 times of:
  All C(H) groups, All C(H,H) groups
 At 1.5 times of:
  All N(H,H,H) groups
2. Shared sites
{N1, C1A}
{N1A, C1}
{N12, C12A}
{N12A, C12}
3. Restrained distances
 N1-C1
 1.45 with sigma of 0.02
 N12-C12
 1.45 with sigma of 0.02
4. Uiso/Uaniso restraints and constraints
Uiso(N1) = Uiso(C1) = Uiso(C1A) = Uiso(N1A)
Uiso(N12) = Uiso(C12) = Uiso(C12A) = Uiso(N12A)
5. Others
 Fixed Sof: C1(0.25) N1(0.25) N1A(0.25) C1A(0.25) C12(0.25) N12(0.25)
 C12A(0.25) N12A(0.25)
6.a Secondary CH2 refined with riding coordinates:
 C8(H8A,H8B), C3(H3D,H3E)
6.b Aromatic/amide H refined with riding coordinates:
 C4(H4), C6(H6), C7(H7), C9(H9)
6.c Idealised Me refined as rotating group:
 N3(H3A,H3B,H3C)
;
_shelx_shelxl_version_number 2014/7
_olex2_date_sample_data_collection 2016-01-26
_olex2_exptl_crystal_mounting_method 'Trace mineral oil on a Mitegen loop'
_olex2_submission_special_instructions 'No special instructions were received'

loop_
_space_group_symop_operation_xyz
'x, y, z'
'-x, y+1/2, -z+1/2'
'-x, -y, -z'
'x, -y-1/2, z-1/2'

loop_
_atom_site_label
_atom_site_type_symbol
_atom_site_fract_x
_atom_site_fract_y
_atom_site_fract_z
_atom_site_U_iso_or_equiv
_atom_site_adp_type
_atom_site_occupancy
_atom_site_site_symmetry_order
_atom_site_calc_flag
_atom_site_refinement_flags_posn
_atom_site_refinement_flags_adp
_atom_site_refinement_flags_occupancy
_atom_site_disorder_assembly
_atom_site_disorder_group
Pb01 Pb 0.72407(2) 0.49723(6) 0.56728(6) 0.02129(18) Uani 1 1 d . . . . .
Pb02 Pb 0.5000 0.5000 0.5000 0.0233(2) Uani 1 2 d S T P . .
I003 I 0.71966(3) 0.69612(10) 0.26226(10) 0.0267(3) Uani 1 1 d . . . . .
I004 I 0.61006(3) 0.49883(10) 0.53323(10) 0.0298(2) Uani 1 1 d . . . . .
I005 I 0.50007(4) 0.68873(11) 0.81049(11) 0.0308(3) Uani 1 1 d . . . . .
I006 I 0.83171(3) 0.51771(11) 0.61256(10) 0.0282(3) Uani 1 1 d . . . . .
I007 I 0.71994(4) 0.19176(11) 0.37249(11) 0.0350(3) Uani 1 1 d . . . . .
F2 F 0.9902(3) 0.4968(12) 0.6925(11) 0.063(3) Uani 1 1 d . . . . .
C4 C 0.9223(5) 0.3591(18) 0.9886(16) 0.036(4) Uani 1 1 d . . . . .
H4 H 0.9119 0.2649 1.0291 0.043 Uiso 1 1 calc R . . . .
C5 C 0.9092(5) 0.5038(18) 1.0518(17) 0.036(4) Uani 1 1 d . . . . .
C6 C 0.9498(5) 0.3589(18) 0.8696(17) 0.036(4) Uani 1 1 d . . . . .
H6 H 0.9598 0.2650 0.8276 0.043 Uiso 1 1 calc R . . . .
C7 C 0.9241(5) 0.6388(18) 0.9907(17) 0.035(4) Uani 1 1 d . . . . .
H7 H 0.9155 0.7347 1.0321 0.042 Uiso 1 1 calc R . . . .
C8 C 0.8785(5) 0.5035(17) 1.1827(17) 0.042(4) Uani 1 1 d . . . . .
H8A H 0.8909 0.4282 1.2605 0.050 Uiso 1 1 calc R . . . .
H8B H 0.8799 0.6066 1.2312 0.050 Uiso 1 1 calc R . . . .
C9 C 0.9516(5) 0.6354(19) 0.8684(17) 0.039(4) Uani 1 1 d . . . . .
H9 H 0.9622 0.7286 0.8267 0.047 Uiso 1 1 calc R . . . .
C11 C 0.9627(5) 0.502(2) 0.8112(18) 0.045(5) Uani 1 1 d . . . . .
N3 N 0.8074(4) 0.5756(13) 1.0134(13) 0.033(3) Uani 1 1 d . . . . .
H3A H 0.8232 0.5684 0.9283 0.049 Uiso 1 1 calc GR . . . .
H3B H 0.8091 0.6739 1.0495 0.049 Uiso 1 1 calc GR . . . .
H3C H 0.7772 0.5499 0.9891 0.049 Uiso 1 1 calc GR . . . .
C3 C 0.8289(5) 0.4648(19) 1.1375(17) 0.040(4) Uani 1 1 d . . . . .
H3D H 0.8111 0.4706 1.2289 0.048 Uiso 1 1 calc R . . . .
H3E H 0.8268 0.3579 1.0982 0.048 Uiso 1 1 calc R . . . .
C1 C 0.5923(13) 0.417(4) -0.062(4) 0.078(9) Uiso 0.25 1 d D . . A 1
N1 N 0.6171(13) 0.539(5) 0.021(4) 0.078(9) Uiso 0.25 1 d D . . A 1
N1A N 0.5923(13) 0.417(4) -0.062(4) 0.078(9) Uiso 0.25 1 d . . . B 2
C1A C 0.6171(13) 0.539(5) 0.021(4) 0.078(9) Uiso 0.25 1 d . . . B 2
C12 C 0.5925(11) 0.599(3) 0.117(4) 0.061(7) Uiso 0.25 1 d D . . C 3
N12 N 0.6150(12) 0.471(4) 0.055(4) 0.061(7) Uiso 0.25 1 d D . . C 3
C12A C 0.6150(12) 0.471(4) 0.055(4) 0.061(7) Uiso 0.25 1 d . . . D 4
N12A N 0.5925(11) 0.599(3) 0.117(4) 0.061(7) Uiso 0.25 1 d . . . D 4

loop_
_atom_site_aniso_label
_atom_site_aniso_U_11
_atom_site_aniso_U_22
_atom_site_aniso_U_33
_atom_site_aniso_U_23
_atom_site_aniso_U_13
_atom_site_aniso_U_12
Pb01 0.0268(4) 0.0209(3) 0.0163(3) -0.0004(3) 0.0030(2) -0.0001(3)
Pb02 0.0278(5) 0.0234(5) 0.0189(4) 0.0004(4) 0.0029(3) -0.0002(4)
I003 0.0372(6) 0.0242(5) 0.0191(5) 0.0089(4) 0.0053(4) 0.0010(4)
I004 0.0192(5) 0.0377(6) 0.0321(5) -0.0007(5) 0.0012(4) 0.0000(5)
I005 0.0431(6) 0.0269(5) 0.0224(5) -0.0113(4) 0.0036(4) 0.0004(5)
I006 0.0241(6) 0.0327(6) 0.0278(6) 0.0000(4) 0.0025(4) 0.0004(4)
I007 0.0510(7) 0.0280(5) 0.0250(6) -0.0129(5) -0.0020(5) 0.0080(5)
F2 0.052(7) 0.097(8) 0.042(6) 0.004(5) 0.016(5) 0.004(5)
C4 0.035(10) 0.041(10) 0.031(9) -0.010(7) -0.003(7) 0.003(7)
C5 0.023(9) 0.049(11) 0.034(9) -0.007(8) -0.002(7) -0.005(8)
C6 0.033(10) 0.044(10) 0.031(9) -0.014(8) 0.005(8) 0.012(8)
C7 0.023(9) 0.042(10) 0.040(10) 0.002(8) 0.003(7) -0.003(7)
C8 0.054(11) 0.039(10) 0.030(9) 0.011(7) -0.004(8) 0.009(8)
C9 0.042(11) 0.042(10) 0.034(10) 0.000(8) 0.010(8) -0.006(8)
C11 0.016(9) 0.079(14) 0.038(10) -0.007(10) 0.001(7) 0.005(9)
N3 0.032(8) 0.033(7) 0.034(7) -0.005(6) 0.007(6) -0.003(6)
C3 0.039(11) 0.055(10) 0.025(9) 0.016(8) -0.002(7) 0.005(8)

loop_
_atom_type_symbol
_atom_type_description
_atom_type_scat_dispersion_real
_atom_type_scat_dispersion_imag
_atom_type_scat_source
C C 0.0040 0.0020 'International Tables Vol C Tables 4.2.6.8 and 6.1.1.4'
H H 0.0000 0.0000 'International Tables Vol C Tables 4.2.6.8 and 6.1.1.4'
N N 0.0080 0.0040 'International Tables Vol C Tables 4.2.6.8 and 6.1.1.4'
F F 0.0210 0.0120 'International Tables Vol C Tables 4.2.6.8 and 6.1.1.4'
I I -0.3070 2.1210 'International Tables Vol C Tables 4.2.6.8 and 6.1.1.4'
Pb Pb -6.2900 11.6060 'International Tables Vol C Tables 4.2.6.8 and 6.1.1.4'

loop_
_geom_angle_atom_site_label_1
_geom_angle_atom_site_label_2
_geom_angle_atom_site_label_3
_geom_angle
_geom_angle_site_symmetry_1
_geom_angle_site_symmetry_3
I003 Pb01 I003 89.778(16) 4_576 .
I003 Pb01 I004 87.58(3) 4_576 .
I003 Pb01 I004 87.42(3) . .
I006 Pb01 I003 88.32(3) . 4_576
I006 Pb01 I003 92.43(3) . .
I006 Pb01 I004 175.90(3) . .
I006 Pb01 I007 91.92(3) . 4_566
I006 Pb01 I007 96.16(3) . .
I007 Pb01 I003 175.52(3) . 4_576
I007 Pb01 I003 88.50(3) 4_566 4_576
I007 Pb01 I003 175.27(3) 4_566 .
I007 Pb01 I003 90.30(3) . .
I007 Pb01 I004 87.94(3) . .
I007 Pb01 I004 88.10(3) 4_566 .
I007 Pb01 I007 91.078(16) 4_566 .
I004 Pb02 I004 180.0 . 3_666
I005 Pb02 I004 89.86(3) 3_666 3_666
I005 Pb02 I004 90.24(2) 2_646 3_666
I005 Pb02 I004 90.14(3) 3_666 .
I005 Pb02 I004 89.76(2) 4_575 3_666
I005 Pb02 I004 90.24(2) 4_575 .
I005 Pb02 I004 90.14(3) . 3_666
I005 Pb02 I004 89.86(3) . .
I005 Pb02 I004 89.76(2) 2_646 .
I005 Pb02 I005 90.498(9) 4_575 .
I005 Pb02 I005 90.498(9) 2_646 3_666
I005 Pb02 I005 180.0 . 3_666
I005 Pb02 I005 89.502(9) 4_575 3_666
I005 Pb02 I005 180.000(17) 4_575 2_646
I005 Pb02 I005 89.502(9) 2_646 .
Pb01 I003 Pb01 155.41(4) 4_575 .
Pb02 I004 Pb01 179.92(4) . .
Pb02 I005 Pb02 152.63(3) 2_656 .
Pb01 I007 Pb01 153.68(4) 4_565 .
C5 C4 H4 120.5 . .
C6 C4 H4 120.5 . .
C6 C4 C5 119.1(14) . .
C4 C5 C8 118.9(13) . .
C7 C5 C4 119.6(13) . .
C7 C5 C8 121.6(13) . .
C4 C6 H6 121.0 . .
C4 C6 C11 118.0(14) . .
C11 C6 H6 121.0 . .
C5 C7 H7 119.9 . .
C5 C7 C9 120.2(14) . .
C9 C7 H7 119.9 . .
C5 C8 H8A 108.6 . .
C5 C8 H8B 108.6 . .
H8A C8 H8B 107.6 . .
C3 C8 C5 114.6(13) . .
C3 C8 H8A 108.6 . .
C3 C8 H8B 108.6 . .
C7 C9 H9 120.4 . .
C11 C9 C7 119.2(15) . .
C11 C9 H9 120.4 . .
F2 C11 C6 116.3(14) . .
C9 C11 F2 119.8(16) . .
C9 C11 C6 123.9(14) . .
H3A N3 H3B 109.5 . .
H3A N3 H3C 109.5 . .
H3B N3 H3C 109.5 . .
C3 N3 H3A 109.5 . .
C3 N3 H3B 109.5 . .
C3 N3 H3C 109.5 . .
C8 C3 N3 111.5(11) . .
C8 C3 H3D 109.3 . .
C8 C3 H3E 109.3 . .
N3 C3 H3D 109.3 . .
N3 C3 H3E 109.3 . .
H3D C3 H3E 108.0 . .

loop_
_geom_bond_atom_site_label_1
_geom_bond_atom_site_label_2
_geom_bond_distance
_geom_bond_site_symmetry_2
Pb01 I003 3.1721(10) 4_576
Pb01 I003 3.1749(10) .
Pb01 I004 3.2951(10) .
Pb01 I006 3.1185(10) .
Pb01 I007 3.1485(10) 4_566
Pb01 I007 3.1504(10) .
Pb02 I004 3.1810(9) 3_666
Pb02 I004 3.1809(9) .
Pb02 I005 3.1755(9) .
Pb02 I005 3.1720(9) 2_646
Pb02 I005 3.1720(9) 4_575
Pb02 I005 3.1755(9) 3_666
I003 Pb01 3.1721(10) 4_575
I005 Pb02 3.1720(9) 2_656
I007 Pb01 3.1485(10) 4_565
F2 C11 1.365(17) .
C4 H4 0.9500 .
C4 C5 1.437(19) .
C4 C6 1.368(19) .
C5 C7 1.373(19) .
C5 C8 1.512(19) .
C6 H6 0.9500 .
C6 C11 1.40(2) .
C7 H7 0.9500 .
C7 C9 1.391(19) .
C8 H8A 0.9900 .
C8 H8B 0.9900 .
C8 C3 1.50(2) .
C9 H9 0.9500 .
C9 C11 1.32(2) .
N3 H3A 0.9100 .
N3 H3B 0.9100 .
N3 H3C 0.9100 .
N3 C3 1.543(18) .
C3 H3D 0.9900 .
C3 H3E 0.9900 .
C1 N1 1.439(19) .
N1A C1A 1.439(19) .
C12 N12 1.424(19) .
C12A N12A 1.424(19) .
